data_2020888
loop_
_publ_author_name
'Allan, Pamela'
'Arlin, Jean-Baptiste'
'Kennedy, Alan R.'
'Walls, Aiden'

_publ_section_title
;
 Mixed Ca/Sr salt forms of salicylic acid: tuning structure and aqueous
 solubility
;
_journal_coeditor_code EG3233
_journal_issue 2
_journal_name_full 'Acta Crystallographica Section C'
_journal_page_first
;
;
_journal_paper_doi 10.1107/S2053229617018265
_journal_volume 74
_journal_year 2018
_chemical_formula_iupac '[Ca0.47 Sr0.53 (C7 H5 O3)2 (H2 O)2]'
_chemical_formula_moiety 'C14 H14 Ca0.47 O8 Sr0.53'
_chemical_formula_sum 'C14 H14 Ca0.47 O8 Sr0.53'
_chemical_formula_weight 375.48
_chemical_name_systematic <i>catena</i>-Poly[[diaquacalcium(II)/strontium(II)]-bis(\m~2~-2-hydroxybenzoato)]
_space_group_crystal_system monoclinic
_space_group_IT_number 15
_space_group_name_Hall '-C 2yc'
_space_group_name_H-M_alt 'C 1 2/c 1'
_symmetry_space_group_name_Hall '-C 2yc'
_symmetry_space_group_name_H-M 'C 1 2/c 1'
_atom_sites_solution_hydrogens mixed
_audit_creation_method SHELXL-2014/7
_cell_angle_alpha 90
_cell_angle_beta 91.555(5)
_cell_angle_gamma 90
_cell_formula_units_Z 4
_cell_length_a 16.5994(10)
_cell_length_b 11.4832(6)
_cell_length_c 7.7650(5)
_cell_measurement_reflns_used 4653
_cell_measurement_temperature 150(2)
_cell_measurement_theta_max 30.1018
_cell_measurement_theta_min 3.3650
_cell_volume 1479.57(15)
_computing_cell_refinement
;
CrysAlis PRO (Agilent, 2014)
;
_computing_data_collection
;
CrysAlis PRO (Agilent, 2014)
;
_computing_data_reduction
;
CrysAlis PRO (Agilent, 2014)
;
_computing_molecular_graphics
;
Mercury (Macrae <i>et al.</i>,  2008)
;
_computing_publication_material
;
SHELXL2014 (Sheldrick, 2015)
;
_computing_structure_refinement
;
SHELXL2014 (Sheldrick, 2015)
;
_computing_structure_solution
;
SIR92 (Altomare <i>et al.</i>,  1994)
;
_diffrn_ambient_temperature 150(2)
_diffrn_measured_fraction_theta_full 0.998
_diffrn_measured_fraction_theta_max 0.998
_diffrn_measurement_device_type 'Oxford Diffraction Xcalibur E'
_diffrn_measurement_method 'omega scans'
_diffrn_radiation_type MoK\a
_diffrn_radiation_wavelength 0.71073
_diffrn_reflns_av_R_equivalents 0.0464
_diffrn_reflns_limit_h_max 21
_diffrn_reflns_limit_h_min -21
_diffrn_reflns_limit_k_max 14
_diffrn_reflns_limit_k_min -14
_diffrn_reflns_limit_l_max 10
_diffrn_reflns_limit_l_min -10
_diffrn_reflns_number 8207
_diffrn_reflns_theta_full 27.000
_diffrn_reflns_theta_max 27.498
_diffrn_reflns_theta_min 3.372
_diffrn_standards_interval_count 0
_diffrn_standards_interval_time 0
_diffrn_standards_number 0
_exptl_absorpt_coefficient_mu 2.168
_exptl_absorpt_correction_T_max 1.00000
_exptl_absorpt_correction_T_min 0.84717
_exptl_absorpt_correction_type multi-scan
_exptl_absorpt_process_details
;
(CrysAlis PRO; Oxford Diffraction, 2010)
;
_exptl_crystal_colour colourless
_exptl_crystal_density_diffrn 1.686
_exptl_crystal_description prism
_exptl_crystal_F_000 766
_exptl_crystal_size_max 0.30
_exptl_crystal_size_mid 0.20
_exptl_crystal_size_min 0.10
_refine_diff_density_max 0.251
_refine_diff_density_min -0.284
_refine_ls_extinction_method none
_refine_ls_goodness_of_fit_ref 1.117
_refine_ls_hydrogen_treatment mixed
_refine_ls_matrix_type full
_refine_ls_number_parameters 118
_refine_ls_number_reflns 1691
_refine_ls_number_restraints 0
_refine_ls_restrained_S_all 1.117
_refine_ls_R_factor_all 0.0316
_refine_ls_R_factor_gt 0.0270
_refine_ls_shift/su_max 0.000
_refine_ls_shift/su_mean 0.000
_refine_ls_structure_factor_coef Fsqd
_refine_ls_weighting_details 'w=1/[\s^2^(Fo^2^)+(0.0194P)^2^+0.3827P] where P=(Fo^2^+2Fc^2^)/3'
_refine_ls_weighting_scheme calc
_refine_ls_wR_factor_gt 0.0566
_refine_ls_wR_factor_ref 0.0581
_reflns_number_gt 1546
_reflns_number_total 1691
_reflns_threshold_expression 'I > 2\s(I)'
_cod_data_source_file eg3233sup1.cif
_cod_data_source_block CaSr5050
_cod_database_code 2020888
_shelx_space_group_comment
;
The symmetry employed for this shelxl refinement is uniquely defined
by the following loop, which should always be used as a source of
symmetry information in preference to the above space-group names.
They are only intended as comments.
;

loop_
_space_group_symop_operation_xyz
'x, y, z'
'-x, y, -z+1/2'
'x+1/2, y+1/2, z'
'-x+1/2, y+1/2, -z+1/2'
'-x, -y, -z'
'x, -y, z-1/2'
'-x+1/2, -y+1/2, -z'
'x+1/2, -y+1/2, z-1/2'

loop_
_atom_site_type_symbol
_atom_site_label
_atom_site_fract_x
_atom_site_fract_y
_atom_site_fract_z
_atom_site_U_iso_or_equiv
_atom_site_adp_type
_atom_site_calc_flag
_atom_site_occupancy
Sr Sr1 0.5000 0.44561(2) -0.2500 0.01158(11) Uani d 0.529(3)
Ca Ca1 0.5000 0.44561(2) -0.2500 0.01158(11) Uani d 0.471(3)
O O1 0.25645(8) 0.25386(12) 0.26716(17) 0.0212(3) Uani d 1
O O2 0.37738(7) 0.39876(10) 0.26651(17) 0.0198(3) Uani d 1
O O3 0.45461(7) 0.39421(10) 0.03917(17) 0.0204(3) Uani d 1
O O1W 0.39635(9) 0.31743(13) -0.3803(2) 0.0277(4) Uani d 1
C C1 0.30099(11) 0.18734(15) 0.1584(2) 0.0165(4) Uani d 1
C C2 0.27182(12) 0.07802(15) 0.1141(2) 0.0209(4) Uani d 1
H H2 0.2214 0.0522 0.1550 0.025 Uiso calc 1
C C3 0.31666(13) 0.00696(16) 0.0102(3) 0.0242(5) Uani d 1
H H3 0.2972 -0.0686 -0.0185 0.029 Uiso calc 1
C C4 0.38967(12) 0.04380(16) -0.0531(3) 0.0240(5) Uani d 1
H H4 0.4204 -0.0065 -0.1229 0.029 Uiso calc 1
C C5 0.41717(11) 0.15415(15) -0.0138(2) 0.0200(4) Uani d 1
H H5 0.4664 0.1805 -0.0595 0.024 Uiso calc 1
C C6 0.37345(10) 0.22793(14) 0.0929(2) 0.0153(4) Uani d 1
C C7 0.40331(10) 0.34674(15) 0.1335(2) 0.0153(4) Uani d 1
H H1O 0.2830(15) 0.322(2) 0.281(3) 0.053(8) Uiso d 1
H H1W 0.3526(17) 0.290(2) -0.338(3) 0.061(9) Uiso d 1
H H2W 0.3873(16) 0.334(2) -0.492(4) 0.060(9) Uiso d 1

loop_
_atom_site_aniso_label
_atom_site_aniso_U_11
_atom_site_aniso_U_22
_atom_site_aniso_U_33
_atom_site_aniso_U_12
_atom_site_aniso_U_13
_atom_site_aniso_U_23
Sr1 0.01033(17) 0.01192(16) 0.01263(18) 0.000 0.00294(11) 0.000
Ca1 0.01033(17) 0.01192(16) 0.01263(18) 0.000 0.00294(11) 0.000
O1 0.0186(7) 0.0224(7) 0.0230(8) -0.0039(6) 0.0078(6) -0.0032(6)
O2 0.0193(7) 0.0182(6) 0.0220(8) -0.0027(5) 0.0045(6) -0.0042(5)
O3 0.0173(7) 0.0180(6) 0.0264(8) -0.0043(5) 0.0072(6) -0.0002(6)
O1W 0.0216(8) 0.0379(9) 0.0239(9) -0.0071(7) 0.0059(7) 0.0032(7)
C1 0.0174(9) 0.0181(9) 0.0140(10) -0.0001(7) 0.0005(7) 0.0020(7)
C2 0.0225(10) 0.0212(9) 0.0190(11) -0.0082(8) -0.0002(8) 0.0036(8)
C3 0.0354(12) 0.0161(9) 0.0209(12) -0.0072(9) -0.0020(9) -0.0003(8)
C4 0.0302(11) 0.0191(9) 0.0228(11) 0.0019(8) 0.0023(9) -0.0032(8)
C5 0.0187(10) 0.0205(9) 0.0210(11) -0.0002(8) 0.0033(8) -0.0001(8)
C6 0.0143(9) 0.0160(9) 0.0155(10) -0.0001(7) 0.0004(7) 0.0020(7)
C7 0.0108(9) 0.0175(9) 0.0176(10) 0.0015(7) -0.0005(7) 0.0018(7)

loop_
_atom_type_symbol
_atom_type_description
_atom_type_scat_dispersion_real
_atom_type_scat_dispersion_imag
_atom_type_scat_source
Sr Sr -1.5307 3.2498 'International Tables Vol C Tables 4.2.6.8 and 6.1.1.4'
Ca Ca 0.2262 0.3064 'International Tables Vol C Tables 4.2.6.8 and 6.1.1.4'
O O 0.0106 0.0060 'International Tables Vol C Tables 4.2.6.8 and 6.1.1.4'
C C 0.0033 0.0016 'International Tables Vol C Tables 4.2.6.8 and 6.1.1.4'
H H 0.0000 0.0000 'International Tables Vol C Tables 4.2.6.8 and 6.1.1.4'

loop_
_geom_angle_atom_site_label_1
_geom_angle_atom_site_label_2
_geom_angle_atom_site_label_3
_geom_angle_site_symmetry_1
_geom_angle_site_symmetry_3
_geom_angle
O3 Sr1 O3 2_654 . 152.23(6)
O3 Sr1 O1W 2_654 2_654 90.21(5)
O3 Sr1 O1W . 2_654 73.10(5)
O3 Sr1 O1W 2_654 . 73.10(5)
O3 Sr1 O1W . . 90.21(5)
O1W Sr1 O1W 2_654 . 106.53(7)
O3 Sr1 O3 2_654 5_665 131.57(4)
O3 Sr1 O3 . 5_665 71.40(4)
O1W Sr1 O3 2_654 5_665 88.66(5)
O1W Sr1 O3 . 5_665 151.92(5)
O3 Sr1 O3 2_654 6_565 71.40(4)
O3 Sr1 O3 . 6_565 131.57(4)
O1W Sr1 O3 2_654 6_565 151.92(5)
O1W Sr1 O3 . 6_565 88.66(5)
O3 Sr1 O3 5_665 6_565 88.23(6)
O3 Sr1 O2 2_654 5_665 82.31(4)
O3 Sr1 O2 . 5_665 116.73(4)
O1W Sr1 O2 2_654 5_665 84.05(4)
O1W Sr1 O2 . 5_665 153.03(5)
O3 Sr1 O2 5_665 5_665 49.43(4)
O3 Sr1 O2 6_565 5_665 72.84(4)
O3 Sr1 O2 2_654 6_565 116.73(4)
O3 Sr1 O2 . 6_565 82.31(4)
O1W Sr1 O2 2_654 6_565 153.03(5)
O1W Sr1 O2 . 6_565 84.05(4)
O3 Sr1 O2 5_665 6_565 72.84(4)
O3 Sr1 O2 6_565 6_565 49.43(4)
O2 Sr1 O2 5_665 6_565 97.64(5)
O3 Sr1 C7 2_654 5_665 106.94(4)
O3 Sr1 C7 . 5_665 95.17(5)
O1W Sr1 C7 2_654 5_665 89.38(5)
O1W Sr1 C7 . 5_665 164.08(5)
O3 Sr1 C7 5_665 5_665 24.65(4)
O3 Sr1 C7 6_565 5_665 76.56(4)
O2 Sr1 C7 5_665 5_665 25.21(4)
O2 Sr1 C7 6_565 5_665 81.84(4)
O3 Sr1 C7 2_654 6_565 95.17(5)
O3 Sr1 C7 . 6_565 106.94(4)
O1W Sr1 C7 2_654 6_565 164.08(5)
O1W Sr1 C7 . 6_565 89.38(5)
O3 Sr1 C7 5_665 6_565 76.56(4)
O3 Sr1 C7 6_565 6_565 24.65(4)
O2 Sr1 C7 5_665 6_565 81.84(4)
O2 Sr1 C7 6_565 6_565 25.21(4)
C7 Sr1 C7 5_665 6_565 74.73(7)
O3 Sr1 Sr1 2_654 5_665 161.89(3)
O3 Sr1 Sr1 . 5_665 36.54(3)
O1W Sr1 Sr1 2_654 5_665 79.04(4)
O1W Sr1 Sr1 . 5_665 123.81(4)
O3 Sr1 Sr1 5_665 5_665 34.86(3)
O3 Sr1 Sr1 6_565 5_665 112.38(3)
O2 Sr1 Sr1 5_665 5_665 82.11(3)
O2 Sr1 Sr1 6_565 5_665 74.57(3)
C7 Sr1 Sr1 5_665 5_665 58.90(4)
C7 Sr1 Sr1 6_565 5_665 91.70(4)
O3 Sr1 Ca1 2_654 5_665 161.89(3)
O3 Sr1 Ca1 . 5_665 36.54(3)
O1W Sr1 Ca1 2_654 5_665 79.04(4)
O1W Sr1 Ca1 . 5_665 123.81(4)
O3 Sr1 Ca1 5_665 5_665 34.86(3)
O3 Sr1 Ca1 6_565 5_665 112.38(3)
O2 Sr1 Ca1 5_665 5_665 82.11(3)
O2 Sr1 Ca1 6_565 5_665 74.57(3)
C7 Sr1 Ca1 5_665 5_665 58.90(4)
C7 Sr1 Ca1 6_565 5_665 91.70(4)
Sr1 Sr1 Ca1 5_665 5_665 0.000(8)
O3 Sr1 H2W 2_654 . 60.8(5)
O3 Sr1 H2W . . 106.1(5)
O1W Sr1 H2W 2_654 . 115.5(5)
O1W Sr1 H2W . . 16.7(5)
O3 Sr1 H2W 5_665 . 154.3(5)
O3 Sr1 H2W 6_565 . 74.4(5)
O2 Sr1 H2W 5_665 . 136.7(5)
O2 Sr1 H2W 6_565 . 81.5(5)
C7 Sr1 H2W 5_665 . 150.8(5)
C7 Sr1 H2W 6_565 . 80.0(5)
Sr1 Sr1 H2W 5_665 . 137.1(5)
Ca1 Sr1 H2W 5_665 . 137.1(5)
C1 O1 H1O . . 106.5(15)
C7 O2 Ca1 . 5_665 90.00(10)
C7 O2 Sr1 . 5_665 90.00(10)
Ca1 O2 Sr1 5_665 5_665 0.0
C7 O3 Sr1 . . 149.53(12)
C7 O3 Ca1 . 5_665 97.49(11)
Sr1 O3 Ca1 . 5_665 108.6
C7 O3 Sr1 . 5_665 97.49(11)
Sr1 O3 Sr1 . 5_665 108.60(4)
Ca1 O3 Sr1 5_665 5_665 0.0
Sr1 O1W H1W . . 130.5(18)
Sr1 O1W H2W . . 111.7(17)
H1W O1W H2W . . 109(2)
O1 C1 C2 . . 117.85(16)
O1 C1 C6 . . 121.47(16)
C2 C1 C6 . . 120.68(17)
C3 C2 C1 . . 119.37(18)
C3 C2 H2 . . 120.3
C1 C2 H2 . . 120.3
C2 C3 C4 . . 121.17(18)
C2 C3 H3 . . 119.4
C4 C3 H3 . . 119.4
C5 C4 C3 . . 119.30(18)
C5 C4 H4 . . 120.4
C3 C4 H4 . . 120.4
C4 C5 C6 . . 120.88(17)
C4 C5 H5 . . 119.6
C6 C5 H5 . . 119.6
C1 C6 C5 . . 118.54(16)
C1 C6 C7 . . 121.03(16)
C5 C6 C7 . . 120.43(16)
O3 C7 O2 . . 120.98(16)
O3 C7 C6 . . 120.06(16)
O2 C7 C6 . . 118.95(16)
O3 C7 Ca1 . 5_665 57.86(9)
O2 C7 Ca1 . 5_665 64.79(9)
C6 C7 Ca1 . 5_665 165.59(12)
O3 C7 Sr1 . 5_665 57.86(9)
O2 C7 Sr1 . 5_665 64.79(9)
C6 C7 Sr1 . 5_665 165.59(12)
Ca1 C7 Sr1 5_665 5_665 0.0

loop_
_geom_bond_atom_site_label_1
_geom_bond_atom_site_label_2
_geom_bond_site_symmetry_2
_geom_bond_distance
Sr1 O3 2_654 2.4596(13)
Sr1 O3 . 2.4597(13)
Sr1 O1W 2_654 2.4608(15)
Sr1 O1W . 2.4608(15)
Sr1 O3 5_665 2.5621(13)
Sr1 O3 6_565 2.5621(13)
Sr1 O2 5_665 2.7143(12)
Sr1 O2 6_565 2.7143(12)
Sr1 C7 5_665 3.0001(18)
Sr1 C7 6_565 3.0001(18)
Sr1 Sr1 5_665 4.0785(3)
Sr1 Ca1 5_665 4.0785(3)
Sr1 H2W . 2.92(3)
O1 C1 . 1.370(2)
O1 H1O . 0.90(3)
O2 C7 . 1.278(2)
O2 Ca1 5_665 2.7143(12)
O2 Sr1 5_665 2.7143(12)
O3 C7 . 1.262(2)
O3 Ca1 5_665 2.5621(13)
O3 Sr1 5_665 2.5621(13)
O1W H1W . 0.86(3)
O1W H2W . 0.90(3)
C1 C2 . 1.385(2)
C1 C6 . 1.398(2)
C2 C3 . 1.380(3)
C2 H2 . 0.9500
C3 C4 . 1.386(3)
C3 H3 . 0.9500
C4 C5 . 1.378(2)
C4 H4 . 0.9500
C5 C6 . 1.401(2)
C5 H5 . 0.9500
C6 C7 . 1.483(2)
C7 Ca1 5_665 3.0001(18)
C7 Sr1 5_665 3.0001(18)

loop_
_geom_hbond_atom_site_label_D
_geom_hbond_atom_site_label_H
_geom_hbond_atom_site_label_A
_geom_hbond_site_symmetry_A
_geom_hbond_distance_DH
_geom_hbond_distance_HA
_geom_hbond_distance_DA
_geom_hbond_angle_DHA
O1 H1O O2 . 0.90(3) 1.81(3) 2.6075(17) 147(2)
O1W H1W O1 7 0.86(3) 1.97(3) 2.8276(19) 171(2)
O1W H2W O2 1_554 0.90(3) 2.02(3) 2.906(2) 169(2)

loop_
_geom_torsion_atom_site_label_1
_geom_torsion_atom_site_label_2
_geom_torsion_atom_site_label_3
_geom_torsion_atom_site_label_4
_geom_torsion_site_symmetry_1
_geom_torsion_site_symmetry_4
_geom_torsion
O1 C1 C2 C3 . . -177.53(17)
C6 C1 C2 C3 . . 2.7(3)
C1 C2 C3 C4 . . -1.1(3)
C2 C3 C4 C5 . . -1.1(3)
C3 C4 C5 C6 . . 1.8(3)
O1 C1 C6 C5 . . 178.20(16)
C2 C1 C6 C5 . . -2.1(3)
O1 C1 C6 C7 . . -2.4(3)
C2 C1 C6 C7 . . 177.32(17)
C4 C5 C6 C1 . . -0.2(3)
C4 C5 C6 C7 . . -179.59(18)
Sr1 O3 C7 O2 . . -133.67(19)
Ca1 O3 C7 O2 5_665 . 15.42(18)
Sr1 O3 C7 O2 5_665 . 15.42(18)
Sr1 O3 C7 C6 . . 47.6(3)
Ca1 O3 C7 C6 5_665 . -163.33(14)
Sr1 O3 C7 C6 5_665 . -163.33(14)
Sr1 O3 C7 Ca1 . 5_665 -149.1(2)
Sr1 O3 C7 Ca1 5_665 5_665 0.0
Sr1 O3 C7 Sr1 . 5_665 -149.1(2)
Ca1 O3 C7 Sr1 5_665 5_665 0.0
Ca1 O2 C7 O3 5_665 . -14.40(17)
Sr1 O2 C7 O3 5_665 . -14.40(17)
Ca1 O2 C7 C6 5_665 . 164.36(14)
Sr1 O2 C7 C6 5_665 . 164.36(14)
Sr1 O2 C7 Ca1 5_665 5_665 0.0
Ca1 O2 C7 Sr1 5_665 5_665 0.0
C1 C6 C7 O3 . . -160.07(17)
C5 C6 C7 O3 . . 19.3(3)
C1 C6 C7 O2 . . 21.2(3)
C5 C6 C7 O2 . . -159.47(17)
C1 C6 C7 Ca1 . 5_665 122.5(5)
C5 C6 C7 Ca1 . 5_665 -58.1(6)
C1 C6 C7 Sr1 . 5_665 122.5(5)
C5 C6 C7 Sr1 . 5_665 -58.1(6)

_cod_database_fobs_code 2020888
